data_4074002
loop_
_publ_author_name
'Popp, Friedrich'
'N\"atscher, Jennifer B.'
'Daiss, J\"urgen O.'
'Burschka, Christian'
'Tacke, Reinhold'

_publ_section_title
;
 The 2,4,6-Trimethoxyphenyl Unit as a Unique Protecting Group for Silicon
 in Synthesis and the Silylation Potential of
 (2,4,6-Trimethoxyphenyl)silanes
;
_journal_issue 24
_journal_name_full Organometallics
_journal_page_first 6014
_journal_paper_doi 10.1021/om700805p
_journal_volume 26
_journal_year 2007
_chemical_formula_moiety 'C28 H28 Si'
_chemical_formula_sum 'C28 H28 Si'
_chemical_formula_weight 392.59
_chemical_name_systematic
; 
 ? 
;
_space_group_IT_number 2
_symmetry_cell_setting triclinic
_symmetry_space_group_name_Hall '-P 1'
_symmetry_space_group_name_H-M 'P -1'
_atom_sites_solution_hydrogens geom
_atom_sites_solution_primary direct
_atom_sites_solution_secondary difmap
_audit_creation_method SHELXL-97
_cell_angle_alpha 82.83(3)
_cell_angle_beta 78.30(3)
_cell_angle_gamma 89.25(3)
_cell_formula_units_Z 2
_cell_length_a 7.0858(14)
_cell_length_b 9.863(2)
_cell_length_c 16.141(3)
_cell_measurement_reflns_used 5000
_cell_measurement_temperature 183(2)
_cell_measurement_theta_max 25.35
_cell_measurement_theta_min 5.1
_cell_volume 1095.9(4)
_computing_cell_refinement Stoe-IPDS
_computing_data_collection Stoe-IPDS
_computing_data_reduction Stoe-IPDS
_computing_molecular_graphics Ortep/Povray
_computing_publication_material Bruker-SHELXTL
_computing_structure_refinement 'SHELXL-97 (Sheldrick, 1997)'
_computing_structure_solution 'SHELXS-97 (Sheldrick, 1990)'
_diffrn_ambient_temperature 183(2)
_diffrn_measured_fraction_theta_full 0.913
_diffrn_measured_fraction_theta_max 0.913
_diffrn_measurement_device_type Stoe_image_plate
_diffrn_measurement_method omega_scan
_diffrn_radiation_monochromator graphite
_diffrn_radiation_source 'fine-focus sealed tube'
_diffrn_radiation_type MoK\a
_diffrn_radiation_wavelength 0.71073
_diffrn_reflns_av_R_equivalents 0.0305
_diffrn_reflns_av_sigmaI/netI 0.0272
_diffrn_reflns_limit_h_max 9
_diffrn_reflns_limit_h_min -9
_diffrn_reflns_limit_k_max 11
_diffrn_reflns_limit_k_min -11
_diffrn_reflns_limit_l_max 21
_diffrn_reflns_limit_l_min -21
_diffrn_reflns_number 14456
_diffrn_reflns_theta_full 28.13
_diffrn_reflns_theta_max 28.13
_diffrn_reflns_theta_min 2.59
_exptl_absorpt_coefficient_mu 0.119
_exptl_absorpt_correction_type none
_exptl_crystal_colour colorless
_exptl_crystal_density_diffrn 1.190
_exptl_crystal_density_method 'not measured'
_exptl_crystal_description block
_exptl_crystal_F_000 420
_exptl_crystal_size_max .5
_exptl_crystal_size_mid .3
_exptl_crystal_size_min .2
_refine_diff_density_max 0.344
_refine_diff_density_min -0.160
_refine_diff_density_rms 0.041
_refine_ls_extinction_method none
_refine_ls_goodness_of_fit_ref 1.024
_refine_ls_hydrogen_treatment mixed
_refine_ls_matrix_type full
_refine_ls_number_parameters 265
_refine_ls_number_reflns 4890
_refine_ls_number_restraints 0
_refine_ls_restrained_S_all 1.024
_refine_ls_R_factor_all 0.0504
_refine_ls_R_factor_gt 0.0399
_refine_ls_shift/su_max 0.001
_refine_ls_shift/su_mean 0.000
_refine_ls_structure_factor_coef Fsqd
_refine_ls_weighting_details 'calc w=1/[\s^2^(Fo^2^)+(0.0639P)^2^+0.2103P] where P=(Fo^2^+2Fc^2^)/3'
_refine_ls_weighting_scheme calc
_refine_ls_wR_factor_gt 0.1040
_refine_ls_wR_factor_ref 0.1102
_reflns_number_gt 4055
_reflns_number_total 4890
_reflns_threshold_expression >2sigma(I)
_cod_data_source_file om700805p-file006.cif
_cod_data_source_block pop08h
_cod_original_sg_symbol_H-M P-1
_cod_database_code 4074002

loop_
_symmetry_equiv_pos_as_xyz
'x, y, z'
'-x, -y, -z'

loop_
_atom_site_label
_atom_site_type_symbol
_atom_site_fract_x
_atom_site_fract_y
_atom_site_fract_z
_atom_site_U_iso_or_equiv
_atom_site_adp_type
_atom_site_occupancy
_atom_site_symmetry_multiplicity
_atom_site_calc_flag
_atom_site_refinement_flags
C1 C 0.65022(17) 0.82428(13) 0.86867(8) 0.0268(3) Uani 1 1 d .
C2 C 0.81141(17) 1.09676(14) 0.77587(8) 0.0274(3) Uani 1 1 d .
C3 C 0.81664(17) 0.85660(14) 0.67297(8) 0.0277(3) Uani 1 1 d .
C4 C 0.44549(18) 0.99198(15) 0.73096(8) 0.0327(3) Uani 1 1 d .
H4A H 0.3540 0.9136 0.7472 0.039 Uiso 1 1 calc R
H4B H 0.3892 1.0672 0.7629 0.039 Uiso 1 1 calc R
C5 C 0.46499(19) 1.03740(16) 0.63799(9) 0.0371(3) Uani 1 1 d .
H5 H 0.5262 0.9769 0.5997 0.045 Uiso 1 1 calc R
C6 C 0.4050(2) 1.15334(19) 0.60474(11) 0.0478(4) Uani 1 1 d .
H6A H 0.3429 1.2168 0.6407 0.057 Uiso 1 1 calc R
H6B H 0.4233 1.1742 0.5446 0.057 Uiso 1 1 calc R
C7 C 0.7945(2) 1.22080(16) 0.72647(10) 0.0383(3) Uani 1 1 d .
H7 H 0.7148 1.2256 0.6855 0.046 Uiso 1 1 calc R
C8 C 0.8910(2) 1.33701(17) 0.73563(11) 0.0471(4) Uani 1 1 d .
H8 H 0.8776 1.4204 0.7010 0.056 Uiso 1 1 calc R
C9 C 1.0063(2) 1.33193(17) 0.79480(11) 0.0438(4) Uani 1 1 d .
H9 H 1.0723 1.4119 0.8013 0.053 Uiso 1 1 calc R
C10 C 1.0263(2) 1.21117(16) 0.84454(10) 0.0380(3) Uani 1 1 d .
H10 H 1.1068 1.2073 0.8852 0.046 Uiso 1 1 calc R
C11 C 0.92894(18) 1.09535(14) 0.83528(8) 0.0309(3) Uani 1 1 d .
H11 H 0.9426 1.0126 0.8704 0.037 Uiso 1 1 calc R
C12 C 0.48977(18) 0.83236(15) 0.93514(8) 0.0319(3) Uani 1 1 d .
C13 C 0.4709(2) 0.74509(16) 1.01080(9) 0.0366(3) Uani 1 1 d .
H13 H 0.3591 0.7508 1.0540 0.044 Uiso 1 1 calc R
C14 C 0.6087(2) 0.65075(16) 1.02524(9) 0.0362(3) Uani 1 1 d .
C15 C 0.7704(2) 0.64699(15) 0.96189(9) 0.0363(3) Uani 1 1 d .
H15 H 0.8694 0.5846 0.9714 0.044 Uiso 1 1 calc R
C16 C 0.79460(18) 0.73053(14) 0.88485(9) 0.0307(3) Uani 1 1 d .
C17 C 0.3354(2) 0.9371(2) 0.92962(10) 0.0475(4) Uani 1 1 d .
H17A H 0.2492 0.9086 0.8944 0.071 Uiso 1 1 calc R
H17B H 0.3951 1.0256 0.9038 0.071 Uiso 1 1 calc R
H17C H 0.2614 0.9455 0.9870 0.071 Uiso 1 1 calc R
C18 C 0.5841(3) 0.55759(19) 1.10725(10) 0.0490(4) Uani 1 1 d .
H18A H 0.5770 0.6119 1.1546 0.074 Uiso 1 1 calc R
H18B H 0.6941 0.4960 1.1054 0.074 Uiso 1 1 calc R
H18C H 0.4650 0.5037 1.1155 0.074 Uiso 1 1 calc R
C19 C 0.9801(2) 0.71686(17) 0.82241(10) 0.0414(3) Uani 1 1 d .
H19A H 1.0745 0.6697 0.8522 0.062 Uiso 1 1 calc R
H19B H 1.0300 0.8079 0.7965 0.062 Uiso 1 1 calc R
H19C H 0.9570 0.6640 0.7778 0.062 Uiso 1 1 calc R
C20 C 0.98466(19) 0.91616(15) 0.62638(9) 0.0337(3) Uani 1 1 d .
H20 H 1.0336 0.9947 0.6440 0.040 Uiso 1 1 calc R
C21 C 1.0866(2) 0.86430(17) 0.55325(10) 0.0424(4) Uani 1 1 d .
H21 H 1.2050 0.9060 0.5233 0.051 Uiso 1 1 calc R
C22 C 1.0170(2) 0.75569(18) 0.52541(9) 0.0443(4) Uani 1 1 d .
H22 H 1.0852 0.7233 0.4749 0.053 Uiso 1 1 calc R
C23 C 0.8450(2) 0.68969(15) 0.57011(9) 0.0356(3) Uani 1 1 d .
C24 C 0.7685(3) 0.57704(17) 0.54167(10) 0.0470(4) Uani 1 1 d .
H24 H 0.8335 0.5455 0.4903 0.056 Uiso 1 1 calc R
C25 C 0.6049(3) 0.51291(18) 0.58580(11) 0.0516(4) Uani 1 1 d .
H25 H 0.5562 0.4368 0.5656 0.062 Uiso 1 1 calc R
C26 C 0.5079(3) 0.55866(18) 0.66102(11) 0.0489(4) Uani 1 1 d .
H26 H 0.3933 0.5131 0.6923 0.059 Uiso 1 1 calc R
C27 C 0.5761(2) 0.66826(16) 0.69001(9) 0.0389(3) Uani 1 1 d .
H27 H 0.5083 0.6977 0.7416 0.047 Uiso 1 1 calc R
C28 C 0.74494(18) 0.73906(14) 0.64541(8) 0.0296(3) Uani 1 1 d .
Si Si 0.67888(4) 0.93981(4) 0.76458(2) 0.02470(10) Uani 1 1 d .

loop_
_atom_site_aniso_label
_atom_site_aniso_U_11
_atom_site_aniso_U_22
_atom_site_aniso_U_33
_atom_site_aniso_U_23
_atom_site_aniso_U_13
_atom_site_aniso_U_12
C1 0.0267(5) 0.0247(7) 0.0293(6) -0.0029(5) -0.0067(4) -0.0008(4)
C2 0.0265(5) 0.0258(7) 0.0296(6) -0.0056(5) -0.0037(4) 0.0015(4)
C3 0.0286(6) 0.0259(7) 0.0283(6) -0.0026(5) -0.0056(4) 0.0003(5)
C4 0.0262(6) 0.0358(8) 0.0343(7) 0.0011(5) -0.0053(5) -0.0005(5)
C5 0.0320(6) 0.0452(9) 0.0363(7) -0.0035(6) -0.0130(5) 0.0006(6)
C6 0.0485(8) 0.0485(11) 0.0476(9) 0.0049(7) -0.0189(7) -0.0016(7)
C7 0.0460(8) 0.0296(8) 0.0423(7) 0.0001(6) -0.0186(6) -0.0043(6)
C8 0.0546(9) 0.0278(9) 0.0613(10) 0.0037(7) -0.0230(8) -0.0061(6)
C9 0.0435(8) 0.0285(9) 0.0639(10) -0.0115(7) -0.0179(7) -0.0043(6)
C10 0.0338(7) 0.0367(9) 0.0485(8) -0.0130(6) -0.0158(6) 0.0019(5)
C11 0.0293(6) 0.0285(8) 0.0355(7) -0.0054(5) -0.0075(5) 0.0039(5)
C12 0.0332(6) 0.0335(8) 0.0288(6) -0.0035(5) -0.0061(5) 0.0022(5)
C13 0.0373(7) 0.0418(9) 0.0287(6) -0.0008(5) -0.0042(5) -0.0019(6)
C14 0.0438(7) 0.0338(8) 0.0325(7) 0.0029(5) -0.0149(5) -0.0076(6)
C15 0.0380(7) 0.0307(8) 0.0422(7) 0.0013(6) -0.0165(6) 0.0024(5)
C16 0.0292(6) 0.0277(8) 0.0362(7) -0.0026(5) -0.0095(5) -0.0006(5)
C17 0.0460(8) 0.0582(11) 0.0330(7) -0.0018(7) 0.0009(6) 0.0206(7)
C18 0.0580(9) 0.0510(11) 0.0379(8) 0.0122(7) -0.0192(7) -0.0104(7)
C19 0.0320(7) 0.0431(10) 0.0477(8) -0.0002(6) -0.0090(6) 0.0112(6)
C20 0.0318(6) 0.0302(8) 0.0369(7) -0.0052(5) -0.0011(5) -0.0013(5)
C21 0.0393(7) 0.0397(10) 0.0410(8) -0.0035(6) 0.0075(6) 0.0019(6)
C22 0.0562(9) 0.0412(10) 0.0318(7) -0.0079(6) 0.0009(6) 0.0121(7)
C23 0.0513(8) 0.0260(8) 0.0317(7) -0.0042(5) -0.0137(6) 0.0074(6)
C24 0.0787(11) 0.0321(10) 0.0374(8) -0.0096(6) -0.0260(8) 0.0104(7)
C25 0.0832(12) 0.0303(10) 0.0520(9) -0.0044(7) -0.0390(9) -0.0068(8)
C26 0.0609(10) 0.0395(10) 0.0500(9) 0.0030(7) -0.0240(8) -0.0177(7)
C27 0.0447(8) 0.0348(9) 0.0382(7) -0.0018(6) -0.0116(6) -0.0088(6)
C28 0.0364(6) 0.0241(7) 0.0295(6) -0.0011(5) -0.0110(5) 0.0010(5)
Si 0.02364(16) 0.0235(2) 0.02637(17) -0.00227(12) -0.00406(11) -0.00077(11)

loop_
_atom_type_symbol
_atom_type_description
_atom_type_scat_dispersion_real
_atom_type_scat_dispersion_imag
_atom_type_scat_source
C C 0.0033 0.0016 'International Tables Vol C Tables 4.2.6.8 and 6.1.1.4'
H H 0.0000 0.0000 'International Tables Vol C Tables 4.2.6.8 and 6.1.1.4'
Si Si 0.0817 0.0704 'International Tables Vol C Tables 4.2.6.8 and 6.1.1.4'

loop_
_geom_angle_atom_site_label_1
_geom_angle_atom_site_label_2
_geom_angle_atom_site_label_3
_geom_angle
C12 C1 C16 117.01(12)
C12 C1 Si 121.71(10)
C16 C1 Si 121.20(10)
C11 C2 C7 116.98(12)
C11 C2 Si 121.32(10)
C7 C2 Si 121.69(10)
C20 C3 C28 118.34(12)
C20 C3 Si 119.17(11)
C28 C3 Si 122.28(9)
C5 C4 Si 114.54(9)
C6 C5 C4 125.47(15)
C8 C7 C2 121.56(13)
C9 C8 C7 119.95(15)
C10 C9 C8 119.98(14)
C9 C10 C11 119.81(13)
C10 C11 C2 121.72(13)
C13 C12 C1 120.60(13)
C13 C12 C17 116.89(12)
C1 C12 C17 122.47(12)
C14 C13 C12 122.16(13)
C13 C14 C15 117.40(13)
C13 C14 C18 120.99(14)
C15 C14 C18 121.60(14)
C14 C15 C16 122.57(13)
C15 C16 C1 120.13(12)
C15 C16 C19 116.64(12)
C1 C16 C19 123.22(12)
C3 C20 C21 121.74(14)
C22 C21 C20 120.30(14)
C21 C22 C23 120.93(13)
C22 C23 C24 121.90(14)
C22 C23 C28 118.93(14)
C24 C23 C28 119.17(15)
C25 C24 C23 121.46(16)
C24 C25 C26 119.82(16)
C27 C26 C25 120.42(16)
C26 C27 C28 121.59(15)
C27 C28 C23 117.51(14)
C27 C28 C3 122.78(13)
C23 C28 C3 119.71(13)
C2 Si C3 109.42(6)
C2 Si C1 107.44(6)
C3 Si C1 112.10(6)
C2 Si C4 108.86(6)
C3 Si C4 104.09(6)
C1 Si C4 114.84(6)

loop_
_geom_bond_atom_site_label_1
_geom_bond_atom_site_label_2
_geom_bond_distance
C1 C12 1.4052(18)
C1 C16 1.4118(18)
C1 Si 1.8848(14)
C2 C11 1.3906(18)
C2 C7 1.392(2)
C2 Si 1.8679(14)
C3 C20 1.3685(18)
C3 C28 1.4267(19)
C3 Si 1.8735(15)
C4 C5 1.4905(19)
C4 Si 1.8884(14)
C5 C6 1.305(2)
C7 C8 1.381(2)
C8 C9 1.373(2)
C9 C10 1.373(2)
C10 C11 1.381(2)
C12 C13 1.3874(19)
C12 C17 1.503(2)
C13 C14 1.374(2)
C14 C15 1.376(2)
C14 C18 1.495(2)
C15 C16 1.3844(19)
C16 C19 1.502(2)
C20 C21 1.404(2)
C21 C22 1.348(2)
C22 C23 1.406(2)
C23 C24 1.408(2)
C23 C28 1.417(2)
C24 C25 1.350(3)
C25 C26 1.393(3)
C26 C27 1.361(2)
C27 C28 1.408(2)

loop_
_geom_torsion_atom_site_label_1
_geom_torsion_atom_site_label_2
_geom_torsion_atom_site_label_3
_geom_torsion_atom_site_label_4
_geom_torsion
Si C4 C5 C6 -126.13(15)
C11 C2 C7 C8 0.4(2)
Si C2 C7 C8 179.26(13)
C2 C7 C8 C9 -0.2(3)
C7 C8 C9 C10 0.3(3)
C8 C9 C10 C11 -0.5(2)
C9 C10 C11 C2 0.7(2)
C7 C2 C11 C10 -0.60(19)
Si C2 C11 C10 -179.48(10)
C16 C1 C12 C13 -4.0(2)
Si C1 C12 C13 179.26(11)
C16 C1 C12 C17 173.86(14)
Si C1 C12 C17 -2.9(2)
C1 C12 C13 C14 1.9(2)
C17 C12 C13 C14 -176.02(15)
C12 C13 C14 C15 1.2(2)
C12 C13 C14 C18 -179.72(14)
C13 C14 C15 C16 -2.1(2)
C18 C14 C15 C16 178.77(14)
C14 C15 C16 C1 0.0(2)
C14 C15 C16 C19 178.93(14)
C12 C1 C16 C15 3.1(2)
Si C1 C16 C15 179.83(10)
C12 C1 C16 C19 -175.83(13)
Si C1 C16 C19 0.93(19)
C28 C3 C20 C21 -0.2(2)
Si C3 C20 C21 -175.16(11)
C3 C20 C21 C22 2.1(2)
C20 C21 C22 C23 -1.9(2)
C21 C22 C23 C24 179.26(15)
C21 C22 C23 C28 -0.1(2)
C22 C23 C24 C25 178.86(15)
C28 C23 C24 C25 -1.8(2)
C23 C24 C25 C26 0.3(3)
C24 C25 C26 C27 0.5(3)
C25 C26 C27 C28 0.3(2)
C26 C27 C28 C23 -1.8(2)
C26 C27 C28 C3 178.11(14)
C22 C23 C28 C27 -178.19(13)
C24 C23 C28 C27 2.46(19)
C22 C23 C28 C3 1.9(2)
C24 C23 C28 C3 -177.41(12)
C20 C3 C28 C27 178.36(13)
Si C3 C28 C27 -6.86(18)
C20 C3 C28 C23 -1.78(19)
Si C3 C28 C23 173.00(10)
C11 C2 Si C3 -98.44(11)
C7 C2 Si C3 82.73(12)
C11 C2 Si C1 23.48(12)
C7 C2 Si C1 -155.34(11)
C11 C2 Si C4 148.41(10)
C7 C2 Si C4 -30.41(13)
C20 C3 Si C2 -1.26(12)
C28 C3 Si C2 -176.00(10)
C20 C3 Si C1 -120.35(11)
C28 C3 Si C1 64.91(12)
C20 C3 Si C4 114.96(11)
C28 C3 Si C4 -59.78(12)
C12 C1 Si C2 89.62(12)
C16 C1 Si C2 -86.99(12)
C12 C1 Si C3 -150.14(11)
C16 C1 Si C3 33.25(12)
C12 C1 Si C4 -31.63(13)
C16 C1 Si C4 151.76(11)
C5 C4 Si C2 81.09(12)
C5 C4 Si C3 -35.52(12)
C5 C4 Si C1 -158.44(10)
